data_4126566
loop_
_publ_author_name
'L\'egar\'e Lavergne, Julien'
'Jayaraman, Arumugam'
'Misal-Castro, Luis C'
'Rochette, Etienne'
'Fontaine, Fr\'ed\'eric-Georges'

_publ_section_title
;
 Metal-Free Borylation of Heteroarenes using Ambiphilic Aminoboranes: On
 the Importance of Sterics in Frustrated Lewis Pair C-H Bond Activation.
;
_journal_name_full 'Journal of the American Chemical Society'
_journal_paper_doi 10.1021/jacs.7b08143
_journal_year 2017
_chemical_formula_moiety 'C22 H32 B2 N2'
_chemical_formula_sum 'C22 H32 B2 N2'
_chemical_formula_weight 346.11
_space_group_crystal_system monoclinic
_space_group_IT_number 14
_space_group_name_Hall '-P 2yn'
_space_group_name_H-M_alt 'P 1 21/n 1'
_symmetry_space_group_name_Hall '-P 2yn'
_symmetry_space_group_name_H-M 'P 1 21/n 1'
_atom_sites_solution_hydrogens mixed
_atom_sites_solution_primary dual
_audit_creation_date 2017-04-22
_audit_creation_method
;
Olex2 1.2
(compiled 2017.03.28 svn.r3405 for OlexSys, GUI svn.r5335)
;
_cell_angle_alpha 90
_cell_angle_beta 112.3030(10)
_cell_angle_gamma 90
_cell_formula_units_Z 8
_cell_length_a 20.3173(17)
_cell_length_b 10.2417(9)
_cell_length_c 21.1401(18)
_cell_measurement_reflns_used 9994
_cell_measurement_temperature 150(1)
_cell_measurement_theta_max 30.3951
_cell_measurement_theta_min 2.2447
_cell_volume 4069.8(6)
_computing_cell_refinement 'SAINT v8.34A (Bruker, 2013)'
_computing_data_collection 'SMART APEX II (Bruker, 2014)'
_computing_data_reduction 'SAINT v8.34A'
_computing_molecular_graphics 'Olex2 (Dolomanov et al., 2009)'
_computing_publication_material 'Olex2 (Dolomanov et al., 2009)'
_computing_structure_refinement 'XL (Sheldrick, 2008)'
_computing_structure_solution 'XT (Sheldrick, 2015)'
_diffrn_ambient_temperature 150(1)
_diffrn_measured_fraction_theta_full 1.000
_diffrn_measured_fraction_theta_max 0.999
_diffrn_measurement_device_type 'bruker SMART CCD'
_diffrn_measurement_method \w
_diffrn_radiation_type MoK\a
_diffrn_radiation_wavelength 0.71073
_diffrn_reflns_av_R_equivalents 0.0417
_diffrn_reflns_av_unetI/netI 0.0364
_diffrn_reflns_Laue_measured_fraction_full 1.000
_diffrn_reflns_Laue_measured_fraction_max 0.999
_diffrn_reflns_limit_h_max 29
_diffrn_reflns_limit_h_min -29
_diffrn_reflns_limit_k_max 14
_diffrn_reflns_limit_k_min -14
_diffrn_reflns_limit_l_max 30
_diffrn_reflns_limit_l_min -30
_diffrn_reflns_number 51110
_diffrn_reflns_point_group_measured_fraction_full 1.000
_diffrn_reflns_point_group_measured_fraction_max 0.999
_diffrn_reflns_theta_full 25.242
_diffrn_reflns_theta_max 30.500
_diffrn_reflns_theta_min 1.184
_diffrn_source 'Sealed X-ray tube'
_exptl_absorpt_coefficient_mu 0.064
_exptl_absorpt_correction_T_max 0.7461
_exptl_absorpt_correction_T_min 0.7023
_exptl_absorpt_correction_type multi-scan
_exptl_absorpt_process_details
;
SADABS-2014/5 (Bruker,2014/5) was used for absorption correction.
wR2(int) was 0.0516 before and 0.0475 after correction.
The Ratio of minimum to maximum transmission is 0.9413.
The \l/2 correction factor is 0.00150.
;
_exptl_crystal_colour colorless
_exptl_crystal_density_diffrn 1.130
_exptl_crystal_description block
_exptl_crystal_F_000 1504
_exptl_crystal_size_max 0.5
_exptl_crystal_size_mid 0.45
_exptl_crystal_size_min 0.4
_refine_diff_density_max 0.328
_refine_diff_density_min -0.210
_refine_diff_density_rms 0.044
_refine_ls_extinction_method none
_refine_ls_goodness_of_fit_ref 1.015
_refine_ls_hydrogen_treatment mixed
_refine_ls_matrix_type full
_refine_ls_number_parameters 501
_refine_ls_number_reflns 12405
_refine_ls_number_restraints 0
_refine_ls_restrained_S_all 1.015
_refine_ls_R_factor_all 0.0673
_refine_ls_R_factor_gt 0.0478
_refine_ls_shift/su_max 0.001
_refine_ls_shift/su_mean 0.000
_refine_ls_structure_factor_coef Fsqd
_refine_ls_weighting_details 'w=1/[\s^2^(Fo^2^)+(0.0600P)^2^+1.0250P] where P=(Fo^2^+2Fc^2^)/3'
_refine_ls_weighting_scheme calc
_refine_ls_wR_factor_gt 0.1158
_refine_ls_wR_factor_ref 0.1285
_reflns_Friedel_coverage 0.000
_reflns_number_gt 9418
_reflns_number_total 12405
_reflns_threshold_expression 'I > 2\s(I)'
_cod_data_source_file ja7b08143_si_002.cif
_cod_data_source_block jll20170301_0m
_cod_database_code 4126566
_shelx_shelxl_version_number 2014/7
_shelx_space_group_comment
;
The symmetry employed for this shelxl refinement is uniquely defined
by the following loop, which should always be used as a source of
symmetry information in preference to the above space-group names.
They are only intended as comments.
;
_shelx_estimated_absorpt_t_max 0.7461
_shelx_estimated_absorpt_t_min 0.7023
_olex2_refinement_description
;
1. Fixed Uiso
 At 1.2 times of:
  All C(H) groups, All C(H,H) groups
2.a Secondary CH2 refined with riding coordinates:
 C11(H11A,H11B), C44(H44A,H44B), C7(H7A,H7B), C33(H33A,H33B), C29(H29A,H29B),
 C32(H32A,H32B), C18(H18A,H18B), C43(H43A,H43B), C10(H10A,H10B), C8(H8A,H8B),
 C40(H40A,H40B), C30(H30A,H30B), C22(H22A,H22B), C31(H31A,H31B), C41(H41A,H41B),
  C42(H42A,H42B), C9(H9A,H9B), C19(H19A,H19B), C21(H21A,H21B), C20(H20A,H20B)
2.b Aromatic/amide H refined with riding coordinates:
 C13(H13), C36(H36), C37(H37), C35(H35), C38(H38), C5(H5), C14(H14), C24(H24),
 C2(H2), C15(H15), C16(H16), C27(H27), C4(H4), C3(H3), C25(H25), C26(H26)
;
_olex2_submission_special_instructions 'No special instructions were received'

loop_
_space_group_symop_operation_xyz
'x, y, z'
'-x+1/2, y+1/2, -z+1/2'
'-x, -y, -z'
'x-1/2, -y-1/2, z-1/2'

loop_
_atom_site_label
_atom_site_type_symbol
_atom_site_fract_x
_atom_site_fract_y
_atom_site_fract_z
_atom_site_U_iso_or_equiv
_atom_site_adp_type
_atom_site_occupancy
_atom_site_site_symmetry_order
_atom_site_calc_flag
_atom_site_refinement_flags_posn
N3 N 0.65132(5) 0.53479(8) 0.50355(4) 0.01849(17) Uani 1 1 d .
N4 N 0.63454(5) 0.77705(9) 0.65434(5) 0.01995(18) Uani 1 1 d .
N1 N 0.36994(5) 0.40334(8) 0.89555(4) 0.01721(16) Uani 1 1 d .
N2 N 0.48124(5) 0.14623(9) 0.82015(5) 0.02264(19) Uani 1 1 d .
C11 C 0.42973(6) 0.36062(10) 0.96072(5) 0.0208(2) Uani 1 1 d .
H11A H 0.4213 0.3951 0.9997 0.025 Uiso 1 1 calc R
H11B H 0.4742 0.3968 0.9617 0.025 Uiso 1 1 calc R
C6 C 0.35898(5) 0.54779(10) 0.89361(5) 0.01886(19) Uani 1 1 d .
C39 C 0.61871(5) 0.64311(10) 0.66057(5) 0.01903(19) Uani 1 1 d .
C17 C 0.51185(6) 0.27265(11) 0.83829(5) 0.0221(2) Uani 1 1 d .
C28 C 0.66076(6) 0.39076(10) 0.49891(5) 0.0197(2) Uani 1 1 d .
C12 C 0.46697(6) 0.37941(11) 0.83761(5) 0.0204(2) Uani 1 1 d .
C23 C 0.72473(6) 0.34100(11) 0.54485(6) 0.0217(2) Uani 1 1 d .
C34 C 0.64712(6) 0.54603(10) 0.63015(5) 0.01913(19) Uani 1 1 d .
C1 C 0.33167(6) 0.60376(11) 0.82869(6) 0.0218(2) Uani 1 1 d .
C44 C 0.70792(6) 0.81410(11) 0.69801(6) 0.0222(2) Uani 1 1 d .
H44A H 0.7409 0.7496 0.6936 0.027 Uiso 1 1 calc R
H44B H 0.7128 0.8161 0.7455 0.027 Uiso 1 1 calc R
C13 C 0.49844(6) 0.50349(12) 0.85104(6) 0.0250(2) Uani 1 1 d .
H13 H 0.4697 0.5756 0.8485 0.030 Uiso 1 1 calc R
C36 C 0.58991(6) 0.38045(11) 0.67617(6) 0.0251(2) Uani 1 1 d .
H36 H 0.5819 0.2928 0.6824 0.030 Uiso 1 1 calc R
C37 C 0.55951(6) 0.47688(12) 0.70211(6) 0.0246(2) Uani 1 1 d .
H37 H 0.5291 0.4546 0.7240 0.030 Uiso 1 1 calc R
C35 C 0.63251(6) 0.41565(11) 0.64077(6) 0.0233(2) Uani 1 1 d .
H35 H 0.6523 0.3498 0.6233 0.028 Uiso 1 1 calc R
C38 C 0.57467(6) 0.60708(11) 0.69524(6) 0.0233(2) Uani 1 1 d .
H38 H 0.5553 0.6716 0.7139 0.028 Uiso 1 1 calc R
C5 C 0.37035(6) 0.61946(11) 0.95288(6) 0.0247(2) Uani 1 1 d .
H5 H 0.3886 0.5792 0.9955 0.030 Uiso 1 1 calc R
C7 C 0.30090(6) 0.34360(11) 0.89508(6) 0.0238(2) Uani 1 1 d .
H7A H 0.2887 0.3854 0.9304 0.029 Uiso 1 1 calc R
H7B H 0.2631 0.3626 0.8514 0.029 Uiso 1 1 calc R
C33 C 0.57348(6) 0.57179(11) 0.47823(6) 0.0230(2) Uani 1 1 d .
H33A H 0.5521 0.5315 0.5073 0.028 Uiso 1 1 calc R
H33B H 0.5493 0.5383 0.4323 0.028 Uiso 1 1 calc R
C29 C 0.68298(6) 0.59858(11) 0.45622(6) 0.0251(2) Uani 1 1 d .
H29A H 0.7337 0.5814 0.4738 0.030 Uiso 1 1 calc R
H29B H 0.6621 0.5585 0.4114 0.030 Uiso 1 1 calc R
C14 C 0.57099(6) 0.52305(13) 0.86806(6) 0.0295(3) Uani 1 1 d .
H14 H 0.5900 0.6068 0.8762 0.035 Uiso 1 1 calc R
C24 C 0.73563(6) 0.20643(12) 0.54205(6) 0.0273(2) Uani 1 1 d .
H24 H 0.7774 0.1696 0.5728 0.033 Uiso 1 1 calc R
C32 C 0.56300(7) 0.71853(12) 0.47789(6) 0.0282(2) Uani 1 1 d .
H32A H 0.5872 0.7530 0.5237 0.034 Uiso 1 1 calc R
H32B H 0.5127 0.7385 0.4634 0.034 Uiso 1 1 calc R
C2 C 0.31474(7) 0.73698(12) 0.82561(6) 0.0283(2) Uani 1 1 d .
H2 H 0.2956 0.7775 0.7831 0.034 Uiso 1 1 calc R
C18 C 0.43721(6) 0.13388(12) 0.74705(6) 0.0260(2) Uani 1 1 d .
H18A H 0.4677 0.1321 0.7211 0.031 Uiso 1 1 calc R
H18B H 0.4062 0.2092 0.7323 0.031 Uiso 1 1 calc R
C15 C 0.61424(6) 0.41683(14) 0.87272(6) 0.0325(3) Uani 1 1 d .
H15 H 0.6631 0.4284 0.8863 0.039 Uiso 1 1 calc R
C43 C 0.72597(6) 0.94726(11) 0.67754(6) 0.0272(2) Uani 1 1 d .
H43A H 0.7254 0.9429 0.6315 0.033 Uiso 1 1 calc R
H43B H 0.7735 0.9720 0.7081 0.033 Uiso 1 1 calc R
C10 C 0.43622(6) 0.21292(11) 0.96684(6) 0.0260(2) Uani 1 1 d .
H10A H 0.4764 0.1895 1.0080 0.031 Uiso 1 1 calc R
H10B H 0.4443 0.1774 0.9279 0.031 Uiso 1 1 calc R
C16 C 0.58526(6) 0.29281(13) 0.85724(6) 0.0289(3) Uani 1 1 d .
H16 H 0.6148 0.2221 0.8594 0.035 Uiso 1 1 calc R
C27 C 0.61049(7) 0.31326(12) 0.45061(7) 0.0312(3) Uani 1 1 d .
H27 H 0.5685 0.3494 0.4200 0.037 Uiso 1 1 calc R
C8 C 0.30401(7) 0.19645(12) 0.90663(7) 0.0296(3) Uani 1 1 d .
H8A H 0.2608 0.1683 0.9119 0.036 Uiso 1 1 calc R
H8B H 0.3063 0.1529 0.8668 0.036 Uiso 1 1 calc R
C40 C 0.58375(6) 0.87161(11) 0.66123(7) 0.0300(3) Uani 1 1 d .
H40A H 0.5884 0.8759 0.7086 0.036 Uiso 1 1 calc R
H40B H 0.5356 0.8441 0.6338 0.036 Uiso 1 1 calc R
C4 C 0.35411(7) 0.75164(12) 0.94760(6) 0.0310(3) Uani 1 1 d .
H4 H 0.3623 0.8008 0.9868 0.037 Uiso 1 1 calc R
C30 C 0.67107(7) 0.74554(12) 0.44868(7) 0.0309(3) Uani 1 1 d .
H30A H 0.6872 0.7777 0.4138 0.037 Uiso 1 1 calc R
H30B H 0.6993 0.7878 0.4915 0.037 Uiso 1 1 calc R
C3 C 0.32571(7) 0.81016(12) 0.88393(7) 0.0329(3) Uani 1 1 d .
H3 H 0.3140 0.8984 0.8803 0.039 Uiso 1 1 calc R
C22 C 0.52971(7) 0.03502(13) 0.84312(7) 0.0341(3) Uani 1 1 d .
H22A H 0.5593 0.0452 0.8912 0.041 Uiso 1 1 calc R
H22B H 0.5606 0.0322 0.8177 0.041 Uiso 1 1 calc R
C25 C 0.68599(7) 0.12688(12) 0.49481(7) 0.0334(3) Uani 1 1 d .
H25 H 0.6944 0.0377 0.4941 0.040 Uiso 1 1 calc R
C31 C 0.59292(7) 0.78165(13) 0.42921(7) 0.0341(3) Uani 1 1 d .
H31A H 0.5884 0.8758 0.4307 0.041 Uiso 1 1 calc R
H31B H 0.5658 0.7528 0.3829 0.041 Uiso 1 1 calc R
C41 C 0.59769(7) 1.00580(12) 0.63779(8) 0.0362(3) Uani 1 1 d .
H41A H 0.5913 1.0021 0.5900 0.043 Uiso 1 1 calc R
H41B H 0.5639 1.0682 0.6424 0.043 Uiso 1 1 calc R
C42 C 0.67302(7) 1.05020(12) 0.68038(8) 0.0340(3) Uani 1 1 d .
H42A H 0.6779 1.0635 0.7274 0.041 Uiso 1 1 calc R
H42B H 0.6827 1.1325 0.6629 0.041 Uiso 1 1 calc R
C9 C 0.36802(7) 0.15623(12) 0.96960(7) 0.0319(3) Uani 1 1 d .
H9A H 0.3714 0.0617 0.9719 0.038 Uiso 1 1 calc R
H9B H 0.3619 0.1871 1.0104 0.038 Uiso 1 1 calc R
C19 C 0.39251(7) 0.01038(13) 0.73268(7) 0.0326(3) Uani 1 1 d .
H19A H 0.3655 0.0027 0.6839 0.039 Uiso 1 1 calc R
H19B H 0.3591 0.0155 0.7554 0.039 Uiso 1 1 calc R
C26 C 0.62406(7) 0.18018(13) 0.44880(8) 0.0379(3) Uani 1 1 d .
H26 H 0.5911 0.1271 0.4164 0.045 Uiso 1 1 calc R
C21 C 0.48806(8) -0.09142(14) 0.83254(8) 0.0418(3) Uani 1 1 d .
H21A H 0.4596 -0.0907 0.8605 0.050 Uiso 1 1 calc R
H21B H 0.5209 -0.1642 0.8472 0.050 Uiso 1 1 calc R
B2 B 0.38664(6) 0.35389(12) 0.83015(6) 0.0189(2) Uani 1 1 d .
C20 C 0.43961(8) -0.10987(14) 0.75798(8) 0.0408(3) Uani 1 1 d .
H20A H 0.4102 -0.1866 0.7533 0.049 Uiso 1 1 calc R
H20B H 0.4681 -0.1228 0.7306 0.049 Uiso 1 1 calc R
B4 B 0.68982(6) 0.58386(12) 0.58264(6) 0.0198(2) Uani 1 1 d .
B1 B 0.31932(8) 0.52275(13) 0.76130(7) 0.0264(3) Uani 1 1 d .
B3 B 0.78239(7) 0.43370(14) 0.59713(7) 0.0281(3) Uani 1 1 d .
H4A H 0.7046(7) 0.6853(13) 0.5829(7) 0.024(3) Uiso 1 1 d .
H2A H 0.3400(8) 0.4046(14) 0.7783(7) 0.031(4) Uiso 1 1 d .
H2B H 0.3679(7) 0.2542(12) 0.8188(6) 0.020(3) Uiso 1 1 d .
H3A H 0.8192(8) 0.4810(14) 0.5753(8) 0.038(4) Uiso 1 1 d .
H1A H 0.3497(8) 0.5543(14) 0.7292(8) 0.035(4) Uiso 1 1 d .
H1B H 0.2629(8) 0.5005(15) 0.7307(8) 0.036(4) Uiso 1 1 d .
H4B H 0.7515(7) 0.5362(14) 0.6078(7) 0.030(4) Uiso 1 1 d .
H3B H 0.8092(9) 0.3965(17) 0.6501(9) 0.053(5) Uiso 1 1 d .

loop_
_atom_site_aniso_label
_atom_site_aniso_U_11
_atom_site_aniso_U_22
_atom_site_aniso_U_33
_atom_site_aniso_U_23
_atom_site_aniso_U_13
_atom_site_aniso_U_12
N3 0.0183(4) 0.0182(4) 0.0196(4) -0.0005(3) 0.0079(3) -0.0006(3)
N4 0.0185(4) 0.0165(4) 0.0241(4) -0.0020(3) 0.0073(3) 0.0016(3)
N1 0.0165(4) 0.0170(4) 0.0177(4) 0.0008(3) 0.0060(3) -0.0005(3)
N2 0.0215(4) 0.0249(5) 0.0214(4) 0.0043(4) 0.0080(4) 0.0061(4)
C11 0.0221(5) 0.0221(5) 0.0159(4) 0.0026(4) 0.0046(4) 0.0010(4)
C6 0.0171(4) 0.0181(5) 0.0211(5) 0.0004(4) 0.0070(4) 0.0002(4)
C39 0.0197(5) 0.0188(5) 0.0171(4) -0.0007(4) 0.0052(4) 0.0009(4)
C17 0.0207(5) 0.0302(6) 0.0165(5) 0.0041(4) 0.0083(4) 0.0014(4)
C28 0.0210(5) 0.0186(5) 0.0202(5) -0.0015(4) 0.0087(4) -0.0012(4)
C12 0.0190(5) 0.0270(5) 0.0162(4) 0.0023(4) 0.0079(4) -0.0006(4)
C23 0.0204(5) 0.0237(5) 0.0231(5) -0.0006(4) 0.0105(4) 0.0006(4)
C34 0.0208(5) 0.0193(5) 0.0169(4) 0.0000(4) 0.0066(4) 0.0011(4)
C1 0.0202(5) 0.0220(5) 0.0218(5) 0.0018(4) 0.0062(4) 0.0001(4)
C44 0.0208(5) 0.0215(5) 0.0216(5) -0.0014(4) 0.0049(4) 0.0011(4)
C13 0.0246(5) 0.0303(6) 0.0219(5) -0.0008(4) 0.0109(4) -0.0043(4)
C36 0.0324(6) 0.0205(5) 0.0223(5) 0.0018(4) 0.0103(5) -0.0032(4)
C37 0.0259(5) 0.0304(6) 0.0195(5) 0.0006(4) 0.0106(4) -0.0036(4)
C35 0.0302(6) 0.0183(5) 0.0228(5) 0.0002(4) 0.0118(4) 0.0016(4)
C38 0.0249(5) 0.0260(5) 0.0208(5) -0.0024(4) 0.0108(4) 0.0006(4)
C5 0.0282(6) 0.0248(5) 0.0209(5) 0.0000(4) 0.0090(4) 0.0028(4)
C7 0.0199(5) 0.0268(5) 0.0277(5) -0.0020(4) 0.0125(4) -0.0045(4)
C33 0.0180(5) 0.0254(5) 0.0232(5) 0.0013(4) 0.0050(4) 0.0018(4)
C29 0.0300(6) 0.0259(5) 0.0242(5) 0.0005(4) 0.0159(5) -0.0023(4)
C14 0.0271(6) 0.0405(7) 0.0229(5) -0.0025(5) 0.0116(5) -0.0117(5)
C24 0.0240(5) 0.0251(6) 0.0335(6) 0.0030(5) 0.0118(5) 0.0045(4)
C32 0.0277(6) 0.0266(6) 0.0274(6) 0.0012(5) 0.0071(5) 0.0068(5)
C2 0.0322(6) 0.0229(5) 0.0268(6) 0.0054(4) 0.0077(5) 0.0043(5)
C18 0.0287(6) 0.0305(6) 0.0206(5) 0.0010(4) 0.0113(4) 0.0039(5)
C15 0.0195(5) 0.0537(8) 0.0248(6) 0.0009(5) 0.0088(5) -0.0074(5)
C43 0.0237(5) 0.0231(5) 0.0331(6) -0.0007(5) 0.0090(5) -0.0028(4)
C10 0.0330(6) 0.0228(5) 0.0218(5) 0.0057(4) 0.0100(5) 0.0054(4)
C16 0.0198(5) 0.0433(7) 0.0248(5) 0.0052(5) 0.0101(4) 0.0050(5)
C27 0.0258(6) 0.0259(6) 0.0329(6) -0.0059(5) 0.0009(5) -0.0004(5)
C8 0.0346(6) 0.0254(6) 0.0347(6) -0.0032(5) 0.0198(5) -0.0107(5)
C40 0.0220(5) 0.0221(5) 0.0459(7) -0.0052(5) 0.0131(5) 0.0031(4)
C4 0.0382(7) 0.0245(6) 0.0294(6) -0.0050(5) 0.0119(5) 0.0039(5)
C30 0.0404(7) 0.0249(6) 0.0306(6) 0.0050(5) 0.0169(5) -0.0030(5)
C3 0.0394(7) 0.0212(6) 0.0361(7) 0.0009(5) 0.0122(6) 0.0062(5)
C22 0.0302(6) 0.0333(7) 0.0383(7) 0.0082(5) 0.0125(5) 0.0132(5)
C25 0.0346(7) 0.0200(5) 0.0471(8) -0.0023(5) 0.0171(6) 0.0005(5)
C31 0.0418(7) 0.0254(6) 0.0308(6) 0.0075(5) 0.0091(5) 0.0041(5)
C41 0.0293(6) 0.0210(6) 0.0542(8) -0.0005(5) 0.0111(6) 0.0068(5)
C42 0.0358(7) 0.0186(5) 0.0470(8) -0.0031(5) 0.0150(6) -0.0012(5)
C9 0.0481(8) 0.0225(6) 0.0309(6) 0.0037(5) 0.0217(6) -0.0035(5)
C19 0.0345(7) 0.0333(7) 0.0322(6) -0.0052(5) 0.0149(5) -0.0016(5)
C26 0.0340(7) 0.0259(6) 0.0455(8) -0.0110(6) 0.0058(6) -0.0043(5)
C21 0.0454(8) 0.0287(7) 0.0534(9) 0.0099(6) 0.0210(7) 0.0122(6)
B2 0.0186(5) 0.0208(5) 0.0172(5) 0.0004(4) 0.0065(4) 0.0006(4)
C20 0.0463(8) 0.0294(7) 0.0551(9) -0.0058(6) 0.0288(7) 0.0009(6)
B4 0.0195(5) 0.0204(5) 0.0200(5) -0.0028(4) 0.0078(4) -0.0011(4)
B1 0.0301(7) 0.0249(6) 0.0196(6) 0.0019(5) 0.0042(5) 0.0003(5)
B3 0.0190(6) 0.0327(7) 0.0288(6) -0.0056(5) 0.0048(5) 0.0023(5)

loop_
_atom_type_symbol
_atom_type_description
_atom_type_scat_dispersion_real
_atom_type_scat_dispersion_imag
_atom_type_scat_source
C C 0.0033 0.0016 'International Tables Vol C Tables 4.2.6.8 and 6.1.1.4'
B B 0.0013 0.0007 'International Tables Vol C Tables 4.2.6.8 and 6.1.1.4'
N N 0.0061 0.0033 'International Tables Vol C Tables 4.2.6.8 and 6.1.1.4'
H H 0.0000 0.0000 'International Tables Vol C Tables 4.2.6.8 and 6.1.1.4'

loop_
_geom_angle_atom_site_label_1
_geom_angle_atom_site_label_2
_geom_angle_atom_site_label_3
_geom_angle
C28 N3 C33 111.51(8)
C28 N3 C29 106.42(8)
C28 N3 B4 110.32(8)
C33 N3 C29 107.75(8)
C33 N3 B4 108.38(8)
C29 N3 B4 112.46(8)
C39 N4 C44 113.54(8)
C39 N4 C40 115.81(9)
C40 N4 C44 110.56(9)
C11 N1 C7 107.93(8)
C11 N1 B2 109.24(8)
C6 N1 C11 111.75(8)
C6 N1 C7 105.64(8)
C6 N1 B2 111.24(8)
C7 N1 B2 110.95(8)
C17 N2 C18 113.02(9)
C17 N2 C22 116.62(10)
C22 N2 C18 110.29(10)
N1 C11 H11A 109.2
N1 C11 H11B 109.2
N1 C11 C10 112.25(9)
H11A C11 H11B 107.9
C10 C11 H11A 109.2
C10 C11 H11B 109.2
C1 C6 N1 115.71(9)
C1 C6 C5 122.48(10)
C5 C6 N1 121.64(9)
C34 C39 N4 119.12(9)
C38 C39 N4 120.77(9)
C38 C39 C34 120.10(10)
C12 C17 N2 118.94(9)
C16 C17 N2 121.21(10)
C16 C17 C12 119.85(11)
C23 C28 N3 115.13(9)
C27 C28 N3 122.40(10)
C27 C28 C23 122.42(10)
C17 C12 B2 120.13(10)
C13 C12 C17 116.99(10)
C13 C12 B2 122.52(10)
C28 C23 C24 116.87(10)
C28 C23 B3 121.00(10)
C24 C23 B3 122.13(10)
C39 C34 B4 121.59(9)
C35 C34 C39 116.51(9)
C35 C34 B4 121.81(9)
C6 C1 C2 116.42(10)
C6 C1 B1 122.57(10)
C2 C1 B1 121.02(10)
N4 C44 H44A 109.6
N4 C44 H44B 109.6
N4 C44 C43 110.43(9)
H44A C44 H44B 108.1
C43 C44 H44A 109.6
C43 C44 H44B 109.6
C12 C13 H13 118.7
C14 C13 C12 122.63(11)
C14 C13 H13 118.7
C37 C36 H36 120.3
C37 C36 C35 119.42(10)
C35 C36 H36 120.3
C36 C37 H37 120.2
C36 C37 C38 119.58(10)
C38 C37 H37 120.2
C34 C35 H35 118.5
C36 C35 C34 123.06(10)
C36 C35 H35 118.5
C39 C38 H38 119.4
C37 C38 C39 121.18(10)
C37 C38 H38 119.4
C6 C5 H5 120.4
C4 C5 C6 119.22(11)
C4 C5 H5 120.4
N1 C7 H7A 108.7
N1 C7 H7B 108.7
H7A C7 H7B 107.6
C8 C7 N1 114.40(9)
C8 C7 H7A 108.7
C8 C7 H7B 108.7
N3 C33 H33A 109.2
N3 C33 H33B 109.2
N3 C33 C32 112.06(9)
H33A C33 H33B 107.9
C32 C33 H33A 109.2
C32 C33 H33B 109.2
N3 C29 H29A 108.8
N3 C29 H29B 108.8
H29A C29 H29B 107.7
C30 C29 N3 113.69(9)
C30 C29 H29A 108.8
C30 C29 H29B 108.8
C13 C14 H14 120.4
C15 C14 C13 119.24(12)
C15 C14 H14 120.4
C23 C24 H24 119.1
C25 C24 C23 121.76(11)
C25 C24 H24 119.1
C33 C32 H32A 109.8
C33 C32 H32B 109.8
C33 C32 C31 109.41(10)
H32A C32 H32B 108.2
C31 C32 H32A 109.8
C31 C32 H32B 109.8
C1 C2 H2 119.0
C3 C2 C1 122.04(11)
C3 C2 H2 119.0
N2 C18 H18A 109.4
N2 C18 H18B 109.4
N2 C18 C19 111.19(10)
H18A C18 H18B 108.0
C19 C18 H18A 109.4
C19 C18 H18B 109.4
C14 C15 H15 119.9
C14 C15 C16 120.29(11)
C16 C15 H15 119.9
C44 C43 H43A 109.4
C44 C43 H43B 109.4
C44 C43 C42 111.10(10)
H43A C43 H43B 108.0
C42 C43 H43A 109.4
C42 C43 H43B 109.4
C11 C10 H10A 109.8
C11 C10 H10B 109.8
C11 C10 C9 109.37(10)
H10A C10 H10B 108.2
C9 C10 H10A 109.8
C9 C10 H10B 109.8
C17 C16 H16 119.6
C15 C16 C17 120.78(12)
C15 C16 H16 119.6
C28 C27 H27 120.6
C28 C27 C26 118.79(11)
C26 C27 H27 120.6
C7 C8 H8A 109.2
C7 C8 H8B 109.2
H8A C8 H8B 107.9
C9 C8 C7 112.16(10)
C9 C8 H8A 109.2
C9 C8 H8B 109.2
N4 C40 H40A 109.7
N4 C40 H40B 109.7
N4 C40 C41 109.87(10)
H40A C40 H40B 108.2
C41 C40 H40A 109.7
C41 C40 H40B 109.7
C5 C4 H4 120.0
C3 C4 C5 119.96(11)
C3 C4 H4 120.0
C29 C30 H30A 109.2
C29 C30 H30B 109.2
C29 C30 C31 112.03(10)
H30A C30 H30B 107.9
C31 C30 H30A 109.2
C31 C30 H30B 109.2
C2 C3 H3 120.1
C4 C3 C2 119.86(11)
C4 C3 H3 120.1
N2 C22 H22A 109.6
N2 C22 H22B 109.6
N2 C22 C21 110.38(11)
H22A C22 H22B 108.1
C21 C22 H22A 109.6
C21 C22 H22B 109.6
C24 C25 H25 120.1
C26 C25 C24 119.77(12)
C26 C25 H25 120.1
C32 C31 C30 110.84(10)
C32 C31 H31A 109.5
C32 C31 H31B 109.5
C30 C31 H31A 109.5
C30 C31 H31B 109.5
H31A C31 H31B 108.1
C40 C41 H41A 109.6
C40 C41 H41B 109.6
H41A C41 H41B 108.1
C42 C41 C40 110.28(11)
C42 C41 H41A 109.6
C42 C41 H41B 109.6
C43 C42 H42A 109.7
C43 C42 H42B 109.7
C41 C42 C43 109.68(10)
C41 C42 H42A 109.7
C41 C42 H42B 109.7
H42A C42 H42B 108.2
C10 C9 H9A 109.5
C10 C9 H9B 109.5
C8 C9 C10 110.53(9)
C8 C9 H9A 109.5
C8 C9 H9B 109.5
H9A C9 H9B 108.1
C18 C19 H19A 109.5
C18 C19 H19B 109.5
C18 C19 C20 110.73(11)
H19A C19 H19B 108.1
C20 C19 H19A 109.5
C20 C19 H19B 109.5
C27 C26 H26 119.8
C25 C26 C27 120.35(12)
C25 C26 H26 119.8
C22 C21 H21A 109.4
C22 C21 H21B 109.4
C22 C21 C20 111.38(12)
H21A C21 H21B 108.0
C20 C21 H21A 109.4
C20 C21 H21B 109.4
N1 B2 H2A 106.4(6)
N1 B2 H2B 108.2(7)
C12 B2 N1 113.56(8)
C12 B2 H2A 114.9(7)
C12 B2 H2B 115.8(7)
H2A B2 H2B 96.4(9)
C19 C20 H20A 109.7
C19 C20 H20B 109.7
C21 C20 C19 109.64(11)
C21 C20 H20A 109.7
C21 C20 H20B 109.7
H20A C20 H20B 108.2
N3 B4 H4A 109.0(7)
N3 B4 H4B 109.0(6)
C34 B4 N3 113.82(9)
C34 B4 H4A 116.4(7)
C34 B4 H4B 109.3(6)
H4A B4 H4B 98.0(9)
C1 B1 H2A 108.5(6)
C1 B1 H1A 117.2(8)
C1 B1 H1B 114.2(8)
H2A B1 H1A 104.1(10)
H2A B1 H1B 97.2(10)
H1A B1 H1B 112.9(11)
C23 B3 H3A 113.7(8)
C23 B3 H4B 109.3(6)
C23 B3 H3B 116.6(9)
H3A B3 H4B 99.4(10)
H3A B3 H3B 114.4(12)
H4B B3 H3B 100.9(11)

loop_
_geom_bond_atom_site_label_1
_geom_bond_atom_site_label_2
_geom_bond_distance
N3 C28 1.4955(13)
N3 C33 1.5129(14)
N3 C29 1.5266(14)
N3 B4 1.6332(15)
N4 C39 1.4265(13)
N4 C44 1.4747(14)
N4 C40 1.4621(14)
N1 C11 1.5149(13)
N1 C6 1.4944(13)
N1 C7 1.5268(13)
N1 B2 1.6246(14)
N2 C17 1.4245(15)
N2 C18 1.4681(14)
N2 C22 1.4629(15)
C11 H11A 0.9700
C11 H11B 0.9700
C11 C10 1.5196(15)
C6 C1 1.3934(15)
C6 C5 1.3937(15)
C39 C34 1.4203(14)
C39 C38 1.4039(15)
C17 C12 1.4204(15)
C17 C16 1.4051(16)
C28 C23 1.3908(15)
C28 C27 1.3872(16)
C12 C13 1.4024(16)
C12 B2 1.6004(16)
C23 C24 1.4007(16)
C23 B3 1.5852(17)
C34 C35 1.4044(15)
C34 B4 1.6040(16)
C1 C2 1.4026(16)
C1 B1 1.5842(17)
C44 H44A 0.9700
C44 H44B 0.9700
C44 C43 1.5173(16)
C13 H13 0.9300
C13 C14 1.3928(16)
C36 H36 0.9300
C36 C37 1.3839(16)
C36 C35 1.3895(16)
C37 H37 0.9300
C37 C38 1.3886(16)
C35 H35 0.9300
C38 H38 0.9300
C5 H5 0.9300
C5 C4 1.3878(16)
C7 H7A 0.9700
C7 H7B 0.9700
C7 C8 1.5243(16)
C33 H33A 0.9700
C33 H33B 0.9700
C33 C32 1.5176(16)
C29 H29A 0.9700
C29 H29B 0.9700
C29 C30 1.5232(17)
C14 H14 0.9300
C14 C15 1.3782(19)
C24 H24 0.9300
C24 C25 1.3834(18)
C32 H32A 0.9700
C32 H32B 0.9700
C32 C31 1.5235(18)
C2 H2 0.9300
C2 C3 1.3867(18)
C18 H18A 0.9700
C18 H18B 0.9700
C18 C19 1.5190(17)
C15 H15 0.9300
C15 C16 1.3860(19)
C43 H43A 0.9700
C43 H43B 0.9700
C43 C42 1.5237(17)
C10 H10A 0.9700
C10 H10B 0.9700
C10 C9 1.5239(18)
C16 H16 0.9300
C27 H27 0.9300
C27 C26 1.3939(17)
C8 H8A 0.9700
C8 H8B 0.9700
C8 C9 1.5228(19)
C40 H40A 0.9700
C40 H40B 0.9700
C40 C41 1.5235(18)
C4 H4 0.9300
C4 C3 1.3837(18)
C30 H30A 0.9700
C30 H30B 0.9700
C30 C31 1.5269(19)
C3 H3 0.9300
C22 H22A 0.9700
C22 H22B 0.9700
C22 C21 1.516(2)
C25 H25 0.9300
C25 C26 1.3778(19)
C31 H31A 0.9700
C31 H31B 0.9700
C41 H41A 0.9700
C41 H41B 0.9700
C41 C42 1.5212(19)
C42 H42A 0.9700
C42 H42B 0.9700
C9 H9A 0.9700
C9 H9B 0.9700
C19 H19A 0.9700
C19 H19B 0.9700
C19 C20 1.5264(19)
C26 H26 0.9300
C21 H21A 0.9700
C21 H21B 0.9700
C21 C20 1.520(2)
B2 H2A 1.257(14)
B2 H2B 1.084(13)
C20 H20A 0.9700
C20 H20B 0.9700
B4 H4A 1.081(13)
B4 H4B 1.260(14)
B1 H2A 1.287(14)
B1 H1A 1.124(15)
B1 H1B 1.105(15)
B3 H3A 1.126(15)
B3 H4B 1.285(14)
B3 H3B 1.110(17)
